data_7027533
loop_
_publ_author_name
'Poulard, Cyril'
'Boni, Gilles'
'Richard, Philippe'
'Mo\"ise, Claude'

_publ_section_title
;
 Bidentate metalloligands containing the phosphinocyclopentadienyl ligand.
 New heterobimetallic complexes and crystal structure of
 (C5Me5)(C5H4&#xE010;PPh2)Ta(CO)(\m-PPh2)Cr&#xE011;(CO)4
;
_journal_issue 16
_journal_name_full 'Journal of the Chemical Society, Dalton Transactions'
_journal_page_first 2725
_journal_paper_doi 10.1039/a903603b
_journal_year 1999
_chemical_formula_moiety 'C44 H39 Cr O5 P2 Ta,C2 H2 Cl6'
_chemical_formula_sum 'C46 H41 Cl6 Cr O5 P2 Ta'
_chemical_formula_weight 1181.38
_chemical_name_systematic
; 
 ? 
;
_space_group_IT_number 2
_symmetry_cell_setting triclinic
_symmetry_space_group_name_Hall '-P 1'
_symmetry_space_group_name_H-M 'P -1'
_atom_sites_solution_hydrogens geom
_atom_sites_solution_primary direct
_atom_sites_solution_secondary difmap
_audit_creation_method SHELXL
_cell_angle_alpha 79.86(3)
_cell_angle_beta 80.42(3)
_cell_angle_gamma 72.31(3)
_cell_formula_units_Z 2
_cell_length_a 11.095(2)
_cell_length_b 11.395(2)
_cell_length_c 20.220(2)
_cell_measurement_reflns_used 25
_cell_measurement_temperature 293(2)
_cell_measurement_theta_max 17.98
_cell_measurement_theta_min 10.76
_cell_volume 2380.0(8)
_computing_cell_refinement 'CAD-4 Manual'
_computing_data_collection 'CAD-4 Manual (Enraf-Nonius, 1988)'
_computing_data_reduction 'XCAD4 Harms'
_computing_molecular_graphics 'ORTEP 3'
_computing_structure_refinement 'SHELXL-97 (Sheldrick, 1997)'
_computing_structure_solution 'SHELXS-86 (Sheldrick, 1990)'
_diffrn_ambient_temperature 293(2)
_diffrn_measurement_device 'Enraf-Nonius CAD-4'
_diffrn_measurement_method \w
_diffrn_radiation_monochromator graphite
_diffrn_radiation_source 'fine-focus sealed tube'
_diffrn_radiation_type MoK\a
_diffrn_radiation_wavelength 0.71073
_diffrn_reflns_av_R_equivalents 0.0141
_diffrn_reflns_av_sigmaI/netI 0.0343
_diffrn_reflns_limit_h_max 13
_diffrn_reflns_limit_h_min -13
_diffrn_reflns_limit_k_max 13
_diffrn_reflns_limit_k_min -14
_diffrn_reflns_limit_l_max 9
_diffrn_reflns_limit_l_min -25
_diffrn_reflns_number 10879
_diffrn_reflns_theta_max 26.29
_diffrn_reflns_theta_min 2.03
_diffrn_standards_decay_% 10
_diffrn_standards_interval_time 7200
_diffrn_standards_number 3
_exptl_absorpt_coefficient_mu 2.974
_exptl_absorpt_correction_type none
_exptl_crystal_colour red
_exptl_crystal_density_diffrn 1.649
_exptl_crystal_description prism
_exptl_crystal_F_000 1172
_exptl_crystal_size_max 0.30
_exptl_crystal_size_mid 0.25
_exptl_crystal_size_min 0.20
_refine_diff_density_max 1.720
_refine_diff_density_min -1.304
_refine_diff_density_rms 0.098
_refine_ls_extinction_method none
_refine_ls_goodness_of_fit_all 1.045
_refine_ls_goodness_of_fit_ref 1.053
_refine_ls_hydrogen_treatment riding
_refine_ls_matrix_type full
_refine_ls_number_parameters 555
_refine_ls_number_reflns 9652
_refine_ls_number_restraints 0
_refine_ls_restrained_S_all 1.046
_refine_ls_restrained_S_obs 1.053
_refine_ls_R_factor_all 0.0451
_refine_ls_R_factor_gt 0.0318
_refine_ls_shift/esd_mean 0.001
_refine_ls_shift/su_max -0.008
_refine_ls_structure_factor_coef Fsqd
_refine_ls_weighting_details 'w=1/[\s^2^(Fo^2^)+(0.0491P)^2^+2.0262P] where P=(Fo^2^+2Fc^2^)/3'
_refine_ls_weighting_scheme calc
_refine_ls_wR_factor_all 0.0855
_refine_ls_wR_factor_ref 0.0800
_reflns_number_gt 8407
_reflns_number_total 9653
_reflns_observed_criterion >2sigma(I)
_cod_data_source_file 903603bsup1.cif
_cod_data_source_block momo
_cod_depositor_comments
;
The following automatic conversions were performed:

'_refine_ls_weighting_scheme' value 'calc
w=1/[\s^2^(Fo^2^)+(0.0491P)^2^+2.0262P] where P=(Fo^2^+2Fc^2^)/3' was
changed to 'calc'. New tag '_refine_ls_weighting_details' was
created. The value of the new tag was set to
'w=1/[\s^2^(Fo^2^)+(0.0491P)^2^+2.0262P] where P=(Fo^2^+2Fc^2^)/3'.

Automatic conversion script
Id: cif_fix_values 3143 2015-03-26 13:38:13Z robertas 
;
_cod_original_cell_volume 2380.0(6)
_cod_database_code 7027533

loop_
_symmetry_equiv_pos_as_xyz
'x, y, z'
'-x, -y, -z'

loop_
_atom_site_aniso_label
_atom_site_aniso_U_11
_atom_site_aniso_U_22
_atom_site_aniso_U_33
_atom_site_aniso_U_23
_atom_site_aniso_U_13
_atom_site_aniso_U_12
Ta1 0.03697(9) 0.03193(9) 0.02952(8) -0.00513(6) -0.00466(6) -0.01233(6)
Cr1 0.0385(3) 0.0346(3) 0.0317(3) -0.0051(2) -0.0071(2) -0.0132(2)
O1 0.057(2) 0.057(2) 0.076(2) -0.019(2) 0.003(2) -0.001(2)
O2 0.086(3) 0.084(3) 0.067(2) -0.033(2) -0.020(2) -0.033(2)
O3 0.053(2) 0.043(2) 0.077(2) -0.007(2) -0.013(2) -0.006(2)
O4 0.079(2) 0.066(2) 0.069(2) 0.010(2) -0.001(2) -0.037(2)
O5 0.044(2) 0.067(2) 0.111(3) -0.009(2) -0.027(2) -0.014(2)
P1 0.0392(5) 0.0345(5) 0.0278(4) -0.0061(4) -0.0062(4) -0.0113(4)
P2 0.0371(5) 0.0374(5) 0.0281(4) -0.0057(4) -0.0053(4) -0.0108(4)
C1 0.042(2) 0.037(2) 0.025(2) -0.0019(14) -0.0073(14) -0.015(2)
C2 0.060(3) 0.045(2) 0.026(2) -0.008(2) -0.009(2) -0.020(2)
C3 0.068(3) 0.062(3) 0.038(2) 0.001(2) -0.022(2) -0.038(2)
C4 0.038(2) 0.065(3) 0.044(2) 0.007(2) -0.017(2) -0.019(2)
C5 0.041(2) 0.037(2) 0.033(2) 0.002(2) -0.008(2) -0.010(2)
C6 0.067(3) 0.033(2) 0.047(2) -0.003(2) 0.001(2) -0.026(2)
C7 0.055(3) 0.049(2) 0.046(2) -0.001(2) -0.003(2) -0.030(2)
C10 0.055(2) 0.038(2) 0.038(2) 0.009(2) -0.004(2) -0.019(2)
C9 0.055(2) 0.045(2) 0.025(2) 0.002(2) 0.002(2) -0.024(2)
C8 0.045(2) 0.051(2) 0.039(2) -0.003(2) 0.002(2) -0.019(2)
C11 0.096(4) 0.040(3) 0.074(4) -0.013(2) 0.001(3) -0.023(3)
C12 0.073(3) 0.091(4) 0.071(3) -0.009(3) -0.008(3) -0.056(3)
C15 0.067(3) 0.052(3) 0.050(3) 0.014(2) -0.016(2) -0.014(2)
C14 0.075(3) 0.059(3) 0.038(2) -0.007(2) 0.002(2) -0.031(2)
C13 0.047(3) 0.068(3) 0.065(3) -0.006(3) 0.009(2) -0.014(2)
C16 0.054(3) 0.040(2) 0.038(2) -0.005(2) -0.006(2) -0.015(2)
C17 0.051(2) 0.048(2) 0.043(2) -0.011(2) -0.010(2) -0.017(2)
C18 0.046(2) 0.038(2) 0.039(2) -0.005(2) -0.005(2) -0.018(2)
C19 0.047(2) 0.051(2) 0.045(2) -0.004(2) -0.008(2) -0.017(2)
C20 0.048(2) 0.044(2) 0.054(3) -0.007(2) -0.013(2) -0.016(2)
C21 0.045(2) 0.040(2) 0.036(2) 0.002(2) -0.013(2) -0.016(2)
C22 0.043(2) 0.049(2) 0.048(2) -0.004(2) -0.008(2) -0.014(2)
C23 0.048(3) 0.053(3) 0.075(3) 0.002(2) -0.017(2) -0.014(2)
C24 0.061(3) 0.070(3) 0.077(4) 0.009(3) -0.034(3) -0.014(3)
C25 0.089(4) 0.076(4) 0.048(3) 0.007(3) -0.036(3) -0.021(3)
C26 0.063(3) 0.056(3) 0.038(2) -0.005(2) -0.015(2) -0.016(2)
C27 0.053(2) 0.037(2) 0.028(2) -0.007(2) 0.001(2) -0.013(2)
C28 0.069(3) 0.046(2) 0.038(2) -0.011(2) -0.003(2) -0.022(2)
C29 0.097(4) 0.054(3) 0.051(3) -0.023(2) 0.004(3) -0.024(3)
C30 0.081(4) 0.058(3) 0.066(3) -0.031(3) 0.014(3) -0.009(3)
C31 0.054(3) 0.064(3) 0.060(3) -0.015(2) 0.007(2) -0.004(2)
C32 0.052(2) 0.048(2) 0.043(2) -0.011(2) 0.000(2) -0.013(2)
C33 0.050(2) 0.041(2) 0.029(2) -0.003(2) -0.008(2) -0.016(2)
C34 0.053(3) 0.053(3) 0.040(2) 0.003(2) -0.008(2) -0.013(2)
C35 0.070(3) 0.059(3) 0.048(3) 0.005(2) -0.018(2) -0.002(3)
C36 0.107(5) 0.048(3) 0.041(3) 0.008(2) -0.015(3) -0.016(3)
C37 0.107(5) 0.069(3) 0.041(3) 0.009(2) -0.006(3) -0.048(3)
C38 0.068(3) 0.070(3) 0.042(2) 0.004(2) -0.006(2) -0.034(3)
C39 0.040(2) 0.043(2) 0.039(2) -0.012(2) 0.000(2) -0.010(2)
C40 0.060(3) 0.069(3) 0.044(2) -0.019(2) -0.012(2) -0.003(2)
C41 0.072(3) 0.082(4) 0.056(3) -0.031(3) -0.009(3) -0.007(3)
C42 0.061(3) 0.081(4) 0.071(3) -0.039(3) 0.003(3) -0.002(3)
C43 0.055(3) 0.097(4) 0.078(4) -0.037(3) -0.015(3) 0.012(3)
C44 0.059(3) 0.065(3) 0.056(3) -0.024(2) -0.014(2) -0.001(2)
Cl1 0.0788(10) 0.0929(12) 0.1228(15) 0.0034(11) 0.0003(10) -0.0325(9)
Cl2 0.123(2) 0.0933(12) 0.119(2) -0.0315(11) 0.0370(12) -0.0540(12)
Cl3 0.145(2) 0.0730(11) 0.128(2) -0.0354(11) -0.0322(14) 0.0108(11)
C45 0.078(4) 0.067(3) 0.063(3) -0.016(3) -0.023(3) -0.010(3)
Cl4 0.207(3) 0.116(2) 0.184(3) -0.062(2) -0.073(2) -0.040(2)
Cl5 0.142(2) 0.112(2) 0.265(4) -0.005(2) -0.044(2) -0.063(2)
Cl6 0.208(3) 0.184(3) 0.181(3) -0.100(3) 0.059(2) -0.099(3)
C46 0.083(5) 0.101(5) 0.164(8) -0.065(6) -0.024(5) -0.016(4)

loop_
_atom_site_label
_atom_site_type_symbol
_atom_site_fract_x
_atom_site_fract_y
_atom_site_fract_z
_atom_site_U_iso_or_equiv
_atom_site_thermal_displace_type
_atom_site_occupancy
_atom_site_calc_flag
_atom_site_refinement_flags
Ta1 Ta 0.475893(14) 0.404427(13) 0.244783(7) 0.03201(6) Uani 1 d .
Cr1 Cr 0.68821(6) 0.69385(5) 0.19982(3) 0.03386(13) Uani 1 d .
O1 O 0.7417(3) 0.2129(3) 0.2023(2) 0.0664(9) Uani 1 d .
O2 O 0.7415(4) 0.8260(4) 0.3017(2) 0.0727(10) Uani 1 d .
O3 O 0.4290(3) 0.8821(3) 0.1933(2) 0.0589(8) Uani 1 d .
O4 O 0.7942(4) 0.8795(3) 0.1038(2) 0.0709(10) Uani 1 d .
O5 O 0.9641(3) 0.5526(4) 0.2127(2) 0.0725(11) Uani 1 d .
P1 P 0.58584(9) 0.55253(9) 0.28620(5) 0.0331(2) Uani 1 d .
P2 P 0.64490(9) 0.59955(9) 0.11450(5) 0.0338(2) Uani 1 d .
C1 C 0.5150(4) 0.5307(3) 0.1416(2) 0.0332(8) Uani 1 d .
C2 C 0.4994(4) 0.4195(4) 0.1234(2) 0.0417(9) Uani 1 d .
H2 H 0.5617(4) 0.3605(4) 0.1005(2) 0.054 Uiso 1 calc R
C3 C 0.3741(5) 0.4160(4) 0.1463(2) 0.0507(11) Uani 1 d .
H3 H 0.3393(5) 0.3540(4) 0.1411(2) 0.066 Uiso 1 calc R
C4 C 0.3093(4) 0.5217(4) 0.1785(2) 0.0486(10) Uani 1 d .
H4 H 0.2248(4) 0.5410(4) 0.1980(2) 0.063 Uiso 1 calc R
C5 C 0.3940(4) 0.5934(4) 0.1762(2) 0.0377(8) Uani 1 d .
H5 H 0.3752(4) 0.6679(4) 0.1939(2) 0.049 Uiso 1 calc R
C6 C 0.4549(5) 0.2053(4) 0.2943(2) 0.0473(10) Uani 1 d .
C7 C 0.3297(4) 0.2842(4) 0.2900(2) 0.0473(10) Uani 1 d .
C10 C 0.5090(4) 0.2476(4) 0.3427(2) 0.0444(9) Uani 1 d .
C9 C 0.4141(4) 0.3511(4) 0.3676(2) 0.0414(9) Uani 1 d .
C8 C 0.3043(4) 0.3766(4) 0.3345(2) 0.0448(9) Uani 1 d .
C11 C 0.5095(6) 0.0853(4) 0.2658(3) 0.070(2) Uani 1 d .
H11A H 0.4835(29) 0.0205(8) 0.2964(9) 0.091 Uiso 1 calc R
H11B H 0.6008(6) 0.0653(18) 0.2596(18) 0.091 Uiso 1 calc R
H11C H 0.4794(29) 0.0929(12) 0.2229(9) 0.091 Uiso 1 calc R
C12 C 0.2301(5) 0.2606(6) 0.2561(3) 0.071(2) Uani 1 d .
H12A H 0.2707(6) 0.2141(31) 0.2192(13) 0.092 Uiso 1 calc R
H12B H 0.1739(22) 0.3386(6) 0.2392(17) 0.092 Uiso 1 calc R
H12C H 0.1820(25) 0.2142(32) 0.2882(6) 0.092 Uiso 1 calc R
C15 C 0.6274(5) 0.1741(4) 0.3739(2) 0.0585(12) Uani 1 d .
H15A H 0.6534(19) 0.2264(10) 0.3977(15) 0.076 Uiso 1 calc R
H15B H 0.6941(11) 0.1437(27) 0.3390(3) 0.076 Uiso 1 calc R
H15C H 0.6105(10) 0.1053(19) 0.4049(13) 0.076 Uiso 1 calc R
C14 C 0.4165(5) 0.4057(5) 0.4292(2) 0.0554(11) Uani 1 d .
H14A H 0.3854(30) 0.4946(5) 0.4206(6) 0.072 Uiso 1 calc R
H14B H 0.5023(7) 0.3825(26) 0.4401(10) 0.072 Uiso 1 calc R
H14C H 0.3634(25) 0.3750(24) 0.4665(5) 0.072 Uiso 1 calc R
C13 C 0.1769(4) 0.4647(5) 0.3524(3) 0.0629(13) Uani 1 d .
H13A H 0.1243(13) 0.4206(8) 0.3828(15) 0.082 Uiso 1 calc R
H13B H 0.1371(15) 0.5010(26) 0.3120(3) 0.082 Uiso 1 calc R
H13C H 0.1874(5) 0.5291(19) 0.3738(17) 0.082 Uiso 1 calc R
C16 C 0.6489(4) 0.2879(4) 0.2179(2) 0.0436(9) Uani 1 d .
C17 C 0.7174(4) 0.7726(4) 0.2652(2) 0.0453(9) Uani 1 d .
C18 C 0.5249(4) 0.8080(4) 0.1959(2) 0.0395(8) Uani 1 d .
C19 C 0.7534(4) 0.8055(4) 0.1387(2) 0.0467(10) Uani 1 d .
C20 C 0.8577(4) 0.5971(4) 0.2074(2) 0.0470(10) Uani 1 d .
C21 C 0.7070(4) 0.4562(4) 0.3409(2) 0.0392(8) Uani 1 d .
C22 C 0.8108(4) 0.3706(4) 0.3109(2) 0.0465(9) Uani 1 d .
H22 H 0.8175(4) 0.3685(4) 0.2646(2) 0.060 Uiso 1 calc R
C23 C 0.9041(5) 0.2886(5) 0.3472(3) 0.0591(12) Uani 1 d .
H23 H 0.9707(5) 0.2308(5) 0.3258(3) 0.077 Uiso 1 calc R
C24 C 0.8980(5) 0.2930(5) 0.4154(3) 0.0701(15) Uani 1 d .
H24 H 0.9607(5) 0.2385(5) 0.4402(3) 0.091 Uiso 1 calc R
C25 C 0.7992(6) 0.3780(5) 0.4466(3) 0.0702(15) Uani 1 d .
H25 H 0.7962(6) 0.3821(5) 0.4924(3) 0.091 Uiso 1 calc R
C26 C 0.7031(5) 0.4584(4) 0.4103(2) 0.0514(11) Uani 1 d .
H26 H 0.6356(5) 0.5142(4) 0.4325(2) 0.067 Uiso 1 calc R
C27 C 0.4722(4) 0.6639(4) 0.3400(2) 0.0396(9) Uani 1 d .
C28 C 0.5113(5) 0.7281(4) 0.3819(2) 0.0494(10) Uani 1 d .
H28 H 0.5972(5) 0.7091(4) 0.3872(2) 0.064 Uiso 1 calc R
C29 C 0.4219(6) 0.8200(5) 0.4157(3) 0.0659(14) Uani 1 d .
H29 H 0.4489(6) 0.8614(5) 0.4436(3) 0.086 Uiso 1 calc R
C30 C 0.2951(6) 0.8506(5) 0.4085(3) 0.070(2) Uani 1 d .
H30 H 0.2363(6) 0.9116(5) 0.4317(3) 0.091 Uiso 1 calc R
C31 C 0.2556(5) 0.7906(5) 0.3668(3) 0.0630(13) Uani 1 d .
H31 H 0.1700(5) 0.8123(5) 0.3606(3) 0.082 Uiso 1 calc R
C32 C 0.3439(4) 0.6968(4) 0.3334(2) 0.0482(10) Uani 1 d .
H32 H 0.3155(4) 0.6555(4) 0.3061(2) 0.063 Uiso 1 calc R
C33 C 0.5851(4) 0.7120(4) 0.0418(2) 0.0393(8) Uani 1 d .
C34 C 0.4576(4) 0.7514(4) 0.0306(2) 0.0502(10) Uani 1 d .
H34 H 0.3993(4) 0.7157(4) 0.0589(2) 0.065 Uiso 1 calc R
C35 C 0.4164(5) 0.8437(5) -0.0225(2) 0.0628(13) Uani 1 d .
H35 H 0.3309(5) 0.8702(5) -0.0295(2) 0.082 Uiso 1 calc R
C36 C 0.5020(6) 0.8949(5) -0.0640(2) 0.0674(15) Uani 1 d .
H36 H 0.4747(6) 0.9568(5) -0.0994(2) 0.088 Uiso 1 calc R
C37 C 0.6274(6) 0.8565(5) -0.0544(2) 0.069(2) Uani 1 d .
H37 H 0.6850(6) 0.8915(5) -0.0838(2) 0.090 Uiso 1 calc R
C38 C 0.6698(5) 0.7666(5) -0.0019(2) 0.0581(12) Uani 1 d .
H38 H 0.7555(5) 0.7422(5) 0.0045(2) 0.075 Uiso 1 calc R
C39 C 0.7646(4) 0.4790(4) 0.0710(2) 0.0404(9) Uani 1 d .
C40 C 0.7483(5) 0.4520(5) 0.0095(2) 0.0593(12) Uani 1 d .
H40 H 0.6747(5) 0.4960(5) -0.0102(2) 0.077 Uiso 1 calc R
C41 C 0.8389(5) 0.3612(6) -0.0231(3) 0.0702(15) Uani 1 d .
H41 H 0.8264(5) 0.3449(6) -0.0645(3) 0.091 Uiso 1 calc R
C42 C 0.9466(5) 0.2953(6) 0.0053(3) 0.073(2) Uani 1 d .
H42 H 1.0084(5) 0.2350(6) -0.0170(3) 0.095 Uiso 1 calc R
C43 C 0.9634(5) 0.3183(6) 0.0669(3) 0.080(2) Uani 1 d .
H43 H 1.0359(5) 0.2722(6) 0.0870(3) 0.104 Uiso 1 calc R
C44 C 0.8731(5) 0.4098(5) 0.0991(3) 0.0607(13) Uani 1 d .
H44 H 0.8860(5) 0.4250(5) 0.1408(3) 0.079 Uiso 1 calc R
Cl1 Cl 0.9127(2) 0.9437(2) 0.43684(11) 0.1001(6) Uani 1 d .
Cl2 Cl 0.7127(2) 0.8594(2) 0.51750(11) 0.1106(7) Uani 1 d .
Cl3 Cl 0.9093(2) 0.6901(2) 0.44190(12) 0.1198(8) Uani 1 d .
C45 C 0.8177(6) 0.8432(5) 0.4438(3) 0.0692(14) Uani 1 d .
H45 H 0.7680(6) 0.8679(5) 0.4053(3) 0.090 Uiso 1 calc R
Cl4 Cl 0.0756(3) 0.0500(2) 0.2169(2) 0.1591(12) Uani 1 d .
Cl5 Cl 0.0468(3) -0.1921(3) 0.2156(2) 0.1669(12) Uani 1 d .
Cl6 Cl 0.1098(4) -0.0478(3) 0.0946(2) 0.1815(15) Uani 1 d .
C46 C 0.0253(7) -0.0396(7) 0.1745(5) 0.111(3) Uani 1 d .
H46 H -0.0654(7) -0.0017(7) 0.1699(5) 0.145 Uiso 1 calc R

loop_
_atom_type_symbol
_atom_type_description
_atom_type_scat_dispersion_real
_atom_type_scat_dispersion_imag
_atom_type_scat_source
Ta Ta -0.7052 6.5227 'International Tables Vol C Tables 4.2.6.8 and 6.1.1.4'
Cr Cr 0.3209 0.6236 'International Tables Vol C Tables 4.2.6.8 and 6.1.1.4'
C C 0.0033 0.0016 'International Tables Vol C Tables 4.2.6.8 and 6.1.1.4'
P P 0.1023 0.0942 'International Tables Vol C Tables 4.2.6.8 and 6.1.1.4'
O O 0.0106 0.0060 'International Tables Vol C Tables 4.2.6.8 and 6.1.1.4'
Cl Cl 0.1484 0.1585 'International Tables Vol C Tables 4.2.6.8 and 6.1.1.4'
H H 0.0000 0.0000 'International Tables Vol C Tables 4.2.6.8 and 6.1.1.4'

loop_
_geom_angle_atom_site_label_1
_geom_angle_atom_site_label_2
_geom_angle_atom_site_label_3
_geom_angle
C16 Ta1 C5 121.2(2)
C16 Ta1 C1 85.67(15)
C5 Ta1 C1 35.51(13)
C16 Ta1 C6 76.6(2)
C5 Ta1 C6 148.0(2)
C1 Ta1 C6 144.90(14)
C16 Ta1 C4 130.6(2)
C5 Ta1 C4 34.61(14)
C1 Ta1 C4 57.99(14)
C6 Ta1 C4 113.4(2)
C16 Ta1 C7 109.0(2)
C5 Ta1 C7 116.32(15)
C1 Ta1 C7 136.13(14)
C6 Ta1 C7 34.4(2)
C4 Ta1 C7 83.3(2)
C16 Ta1 C2 73.9(2)
C5 Ta1 C2 58.13(14)
C1 Ta1 C2 35.20(13)
C6 Ta1 C2 109.94(15)
C4 Ta1 C2 57.0(2)
C7 Ta1 C2 107.87(14)
C16 Ta1 C3 99.6(2)
C5 Ta1 C3 57.37(15)
C1 Ta1 C3 57.53(14)
C6 Ta1 C3 95.5(2)
C4 Ta1 C3 34.1(2)
C7 Ta1 C3 79.00(15)
C2 Ta1 C3 33.80(15)
C16 Ta1 C10 76.8(2)
C5 Ta1 C10 160.95(15)
C1 Ta1 C10 161.58(14)
C6 Ta1 C10 35.07(15)
C4 Ta1 C10 139.29(15)
C7 Ta1 C10 57.18(15)
C2 Ta1 C10 139.52(14)
C3 Ta1 C10 130.47(15)
C16 Ta1 C8 131.2(2)
C5 Ta1 C8 107.02(14)
C1 Ta1 C8 141.67(14)
C6 Ta1 C8 57.4(2)
C4 Ta1 C8 85.71(15)
C7 Ta1 C8 34.42(15)
C2 Ta1 C8 133.66(15)
C3 Ta1 C8 100.0(2)
C10 Ta1 C8 56.73(15)
C16 Ta1 C9 108.6(2)
C5 Ta1 C9 127.16(14)
C1 Ta1 C9 158.04(13)
C6 Ta1 C9 56.79(14)
C4 Ta1 C9 117.1(2)
C7 Ta1 C9 56.05(14)
C2 Ta1 C9 163.88(14)
C3 Ta1 C9 132.39(15)
C10 Ta1 C9 33.79(14)
C8 Ta1 C9 33.34(14)
C16 Ta1 P1 90.65(12)
C5 Ta1 P1 79.05(10)
C1 Ta1 P1 79.13(9)
C6 Ta1 P1 130.28(12)
C4 Ta1 P1 111.22(12)
C7 Ta1 P1 139.03(11)
C2 Ta1 P1 112.09(10)
C3 Ta1 P1 134.14(11)
C10 Ta1 P1 95.39(11)
C8 Ta1 P1 106.29(11)
C9 Ta1 P1 83.96(10)
C19 Cr1 C17 85.6(2)
C19 Cr1 C20 87.4(2)
C17 Cr1 C20 83.1(2)
C19 Cr1 C18 88.5(2)
C17 Cr1 C18 90.0(2)
C20 Cr1 C18 172.2(2)
C19 Cr1 P2 93.51(14)
C17 Cr1 P2 177.87(14)
C20 Cr1 P2 98.82(14)
C18 Cr1 P2 88.00(13)
C19 Cr1 P1 176.11(15)
C17 Cr1 P1 92.79(14)
C20 Cr1 P1 95.97(14)
C18 Cr1 P1 87.92(12)
P2 Cr1 P1 87.95(4)
C21 P1 C27 105.2(2)
C21 P1 Cr1 107.75(13)
C27 P1 Cr1 102.03(13)
C21 P1 Ta1 108.65(13)
C27 P1 Ta1 112.50(14)
Cr1 P1 Ta1 119.68(4)
C1 P2 C39 102.4(2)
C1 P2 C33 101.1(2)
C39 P2 C33 100.7(2)
C1 P2 Cr1 113.13(12)
C39 P2 Cr1 123.52(14)
C33 P2 Cr1 113.02(13)
C5 C1 C2 106.5(3)
C5 C1 P2 123.7(3)
C2 C1 P2 128.8(3)
C5 C1 Ta1 71.7(2)
C2 C1 Ta1 73.6(2)
P2 C1 Ta1 128.4(2)
C3 C2 C1 108.1(4)
C3 C2 Ta1 73.4(2)
C1 C2 Ta1 71.2(2)
C2 C3 C4 109.0(4)
C2 C3 Ta1 72.8(2)
C4 C3 Ta1 71.9(2)
C3 C4 C5 108.6(4)
C3 C4 Ta1 74.0(2)
C5 C4 Ta1 71.7(2)
C4 C5 C1 107.8(4)
C4 C5 Ta1 73.7(2)
C1 C5 Ta1 72.8(2)
C7 C6 C10 107.5(4)
C7 C6 C11 125.4(4)
C10 C6 C11 125.9(4)
C7 C6 Ta1 73.7(2)
C10 C6 Ta1 74.0(2)
C11 C6 Ta1 127.8(3)
C6 C7 C8 109.0(4)
C6 C7 C12 125.6(4)
C8 C7 C12 124.4(4)
C6 C7 Ta1 71.9(2)
C8 C7 Ta1 74.9(2)
C12 C7 Ta1 128.9(3)
C9 C10 C6 107.4(4)
C9 C10 C15 126.1(4)
C6 C10 C15 124.5(4)
C9 C10 Ta1 75.6(2)
C6 C10 Ta1 70.9(2)
C15 C10 Ta1 131.5(3)
C8 C9 C10 109.1(4)
C8 C9 C14 123.9(4)
C10 C9 C14 125.6(4)
C8 C9 Ta1 72.3(2)
C10 C9 Ta1 70.6(2)
C14 C9 Ta1 133.9(3)
C9 C8 C7 107.0(4)
C9 C8 C13 126.5(4)
C7 C8 C13 125.3(4)
C9 C8 Ta1 74.4(2)
C7 C8 Ta1 70.7(2)
C13 C8 Ta1 129.7(3)
O1 C16 Ta1 173.3(4)
O2 C17 Cr1 174.4(4)
O3 C18 Cr1 176.4(3)
O4 C19 Cr1 175.6(4)
O5 C20 Cr1 170.9(4)
C22 C21 C26 116.6(4)
C22 C21 P1 117.1(3)
C26 C21 P1 126.3(3)
C23 C22 C21 122.5(4)
C24 C23 C22 119.6(5)
C25 C24 C23 119.8(5)
C24 C25 C26 120.6(5)
C25 C26 C21 120.8(5)
C32 C27 C28 117.5(4)
C32 C27 P1 119.1(3)
C28 C27 P1 123.0(3)
C29 C28 C27 120.2(5)
C30 C29 C28 121.2(5)
C29 C30 C31 119.3(5)
C30 C31 C32 120.1(5)
C27 C32 C31 121.7(4)
C38 C33 C34 118.0(4)
C38 C33 P2 118.5(3)
C34 C33 P2 123.3(3)
C33 C34 C35 120.7(4)
C36 C35 C34 119.5(5)
C35 C36 C37 120.7(5)
C36 C37 C38 120.8(5)
C37 C38 C33 120.3(5)
C44 C39 C40 117.5(4)
C44 C39 P2 121.0(3)
C40 C39 P2 121.5(3)
C41 C40 C39 121.3(5)
C42 C41 C40 120.1(5)
C41 C42 C43 119.6(5)
C42 C43 C44 120.2(5)
C39 C44 C43 121.3(5)
Cl2 C45 Cl3 111.3(3)
Cl2 C45 Cl1 109.0(3)
Cl3 C45 Cl1 111.6(3)
Cl4 C46 Cl6 109.9(5)
Cl4 C46 Cl5 112.6(5)
Cl6 C46 Cl5 107.5(4)

loop_
_geom_bond_atom_site_label_1
_geom_bond_atom_site_label_2
_geom_bond_distance
Ta1 C16 2.025(4)
Ta1 C5 2.359(4)
Ta1 C1 2.373(4)
Ta1 C6 2.377(4)
Ta1 C4 2.386(4)
Ta1 C7 2.400(4)
Ta1 C2 2.406(4)
Ta1 C3 2.413(4)
Ta1 C10 2.417(4)
Ta1 C8 2.456(4)
Ta1 C9 2.482(4)
Ta1 P1 2.6695(11)
Cr1 C19 1.838(5)
Cr1 C17 1.843(4)
Cr1 C20 1.885(5)
Cr1 C18 1.887(4)
Cr1 P2 2.3671(12)
Cr1 P1 2.5288(14)
O1 C16 1.158(5)
O2 C17 1.144(5)
O3 C18 1.142(5)
O4 C19 1.153(5)
O5 C20 1.150(5)
P1 C21 1.846(4)
P1 C27 1.855(4)
P2 C1 1.807(4)
P2 C39 1.831(4)
P2 C33 1.840(4)
C1 C5 1.443(5)
C1 C2 1.445(5)
C2 C3 1.401(6)
C3 C4 1.409(7)
C4 C5 1.412(6)
C6 C7 1.414(6)
C6 C10 1.445(6)
C6 C11 1.492(6)
C7 C8 1.438(6)
C7 C12 1.503(6)
C10 C9 1.425(6)
C10 C15 1.498(6)
C9 C8 1.416(6)
C9 C14 1.495(6)
C8 C13 1.494(6)
C21 C22 1.392(6)
C21 C26 1.402(6)
C22 C23 1.381(6)
C23 C24 1.378(8)
C24 C25 1.370(8)
C25 C26 1.394(7)
C27 C32 1.381(6)
C27 C28 1.405(6)
C28 C29 1.394(7)
C29 C30 1.369(8)
C30 C31 1.372(8)
C31 C32 1.398(6)
C33 C38 1.391(6)
C33 C34 1.393(6)
C34 C35 1.394(6)
C35 C36 1.359(8)
C36 C37 1.362(8)
C37 C38 1.375(7)
C39 C44 1.374(6)
C39 C40 1.385(6)
C40 C41 1.380(7)
C41 C42 1.360(8)
C42 C43 1.370(8)
C43 C44 1.380(7)
Cl1 C45 1.752(6)
Cl2 C45 1.732(6)
Cl3 C45 1.735(6)
Cl4 C46 1.704(7)
Cl5 C46 1.753(9)
Cl6 C46 1.730(9)
